data_4503150
loop_
_publ_author_name
'Clark, Thomas E.'
'Makha, Mohamed'
'Sobolev, Alexandre N.'
'Raston, Colin L.'

_publ_section_title
;
 Mapping Out the Molecular Interplay in Monohalobenzene Inclusion
 Complexes ofp-H-calix[5]arene Using Hirshfeld Surfaces
;
_journal_issue 3
_journal_name_full 'Crystal Growth &amp; Design'
_journal_page_first 890
_journal_paper_doi 10.1021/cg070632y
_journal_volume 8
_journal_year 2008
_chemical_formula_moiety 'C35 H30 O5, C6 H5 I'
_chemical_formula_sum 'C41 H35 I O5'
_chemical_formula_weight 734.59
_chemical_name_systematic
; 
 ? 
;
_space_group_IT_number 29
_symmetry_cell_setting orthorhombic
_symmetry_Int_Tables_number 29
_symmetry_space_group_name_Hall 'P 2c -2ac'
_symmetry_space_group_name_H-M 'P c a 21'
_atom_sites_solution_hydrogens geom
_atom_sites_solution_primary direct
_atom_sites_solution_secondary difmap
_audit_creation_method SHELXL-97
_cell_angle_alpha 90.0
_cell_angle_beta 90.0
_cell_angle_gamma 90.0
_cell_formula_units_Z 4
_cell_length_a 18.0409(4)
_cell_length_b 11.9567(3)
_cell_length_c 15.2864(4)
_cell_measurement_reflns_used 9660
_cell_measurement_temperature 100(2)
_cell_measurement_theta_max 27.5
_cell_measurement_theta_min 2.61
_cell_volume 3297.42(14)
_computing_cell_refinement
;
CrysAlis RED, Oxford Diffraction Ltd.,
Version 1.171.31.7 (release 18-10-2006 CrysAlis171 .NET)
(compiled Oct 18 2006,16:28:17)
;
_computing_data_collection
;
CrysAlis CCD, Oxford Diffraction Ltd.,
Version 1.171.31.7 (release 18-10-2006 CrysAlis171 .NET)
(compiled Oct 18 2006,16:28:17)
;
_computing_data_reduction
;
CrysAlis RED, Oxford Diffraction Ltd.,
Version 1.171.31.7 (release 18-10-2006 CrysAlis171 .NET)
(compiled Oct 18 2006,16:28:17)
;
_computing_molecular_graphics 'X-Seed 2.0 (Barbour, 2001)'
_computing_publication_material 'SHELXL-97 (Sheldrick, 1997)'
_computing_structure_refinement 'SHELXL-97 (Sheldrick, 1997)'
_computing_structure_solution 'SHELXS-97 (Sheldrick, 1990)'
_diffrn_ambient_temperature 100(2)
_diffrn_detector_area_resol_mean 16.0009
_diffrn_measured_fraction_theta_full 0.970
_diffrn_measured_fraction_theta_max 0.970
_diffrn_measurement_device_type 'Oxford Diffraction Xcalibur-S, Sapphire CCD'
_diffrn_measurement_method '\w scans'
_diffrn_radiation_monochromator graphite
_diffrn_radiation_source 'Enhance (Mo) X-ray Source'
_diffrn_radiation_type MoK\a
_diffrn_radiation_wavelength 0.71073
_diffrn_reflns_av_R_equivalents 0.0742
_diffrn_reflns_av_sigmaI/netI 0.0864
_diffrn_reflns_limit_h_max 19
_diffrn_reflns_limit_h_min -23
_diffrn_reflns_limit_k_max 15
_diffrn_reflns_limit_k_min -15
_diffrn_reflns_limit_l_max 19
_diffrn_reflns_limit_l_min -19
_diffrn_reflns_number 37837
_diffrn_reflns_theta_full 27.50
_diffrn_reflns_theta_max 27.50
_diffrn_reflns_theta_min 2.62
_exptl_absorpt_coefficient_mu 1.017
_exptl_absorpt_correction_T_max 0.952
_exptl_absorpt_correction_T_min 0.752
_exptl_absorpt_correction_type analytical
_exptl_absorpt_process_details
;
CrysAlis RED, Oxford Diffraction Ltd.,
Version 1.171.31.7 (release 18-10-2006 CrysAlis171 .NET)
(compiled Oct 18 2006,16:28:17)
Numerical absorption correction based on gaussian integration over
            a multifaceted crystal model
;
_exptl_crystal_colour colorless
_exptl_crystal_density_diffrn 1.480
_exptl_crystal_density_meas ?
_exptl_crystal_density_method 'not measured'
_exptl_crystal_description needle
_exptl_crystal_F_000 1496
_exptl_crystal_size_max 0.42
_exptl_crystal_size_mid 0.14
_exptl_crystal_size_min 0.05
_refine_diff_density_max 1.065
_refine_diff_density_min -0.376
_refine_diff_density_rms 0.064
_refine_ls_abs_structure_details 'Flack H D (1983), Acta Cryst. A39, 876-881'
_refine_ls_abs_structure_Flack 0.10(2)
_refine_ls_extinction_method none
_refine_ls_goodness_of_fit_ref 1.001
_refine_ls_hydrogen_treatment constr
_refine_ls_matrix_type full
_refine_ls_number_parameters 424
_refine_ls_number_reflns 3817
_refine_ls_number_restraints 1
_refine_ls_restrained_S_all 1.001
_refine_ls_R_factor_all 0.0652
_refine_ls_R_factor_gt 0.0325
_refine_ls_shift/su_max 0.000
_refine_ls_shift/su_mean 0.000
_refine_ls_structure_factor_coef Fsqd
_refine_ls_weighting_details 'calc w=1/[\s^2^(Fo^2^)+(0.0240P)^2^+0.0000P] where P=(Fo^2^+2Fc^2^)/3'
_refine_ls_weighting_scheme calc
_refine_ls_wR_factor_gt 0.0544
_refine_ls_wR_factor_ref 0.0611
_reflns_number_gt 2331
_reflns_number_total 3817
_reflns_threshold_expression >2sigma(I)
_cod_data_source_file cg070632y-file005.cif
_cod_data_source_block tc050
_cod_depositor_comments
;
The following automatic conversions were performed:

'_exptl_crystal_density_meas' value 'not measured' was changed to '?'
- the value is perceived as not measured.

Automatic conversion script
Id: cif_fix_values 3008 2015-01-20 13:52:24Z robertas 
;
_cod_database_code 4503150

loop_
_symmetry_equiv_pos_as_xyz
'x, y, z'
'-x, -y, z+1/2'
'x+1/2, -y, z'
'-x+1/2, y, z+1/2'

loop_
_atom_site_label
_atom_site_type_symbol
_atom_site_fract_x
_atom_site_fract_y
_atom_site_fract_z
_atom_site_U_iso_or_equiv
_atom_site_adp_type
_atom_site_occupancy
_atom_site_symmetry_multiplicity
_atom_site_calc_flag
_atom_site_refinement_flags
_atom_site_disorder_assembly
_atom_site_disorder_group
O1 O 0.28760(19) 0.4148(3) 0.2470(2) 0.0435(10) Uani 1 1 d . . .
H1 H 0.3278 0.4175 0.2193 0.065 Uiso 0.50 1 calc PR A 1
H1' H 0.2844 0.3517 0.2723 0.065 Uiso 0.50 1 d PR A 2
C11 C 0.2858(3) 0.5005(5) 0.3089(4) 0.0412(15) Uani 1 1 d . . .
C12 C 0.3239(3) 0.5993(5) 0.2914(4) 0.0395(14) Uani 1 1 d . . .
C13 C 0.3243(4) 0.6812(6) 0.3573(4) 0.056(2) Uani 1 1 d . . .
H13A H 0.3503 0.7492 0.3479 0.067 Uiso 1 1 calc R . .
C14 C 0.2883(4) 0.6650(6) 0.4343(4) 0.059(2) Uani 1 1 d . . .
H14A H 0.2917 0.7195 0.4793 0.070 Uiso 1 1 calc R . .
C15 C 0.2471(4) 0.5702(6) 0.4469(4) 0.0605(19) Uani 1 1 d . . .
H15A H 0.2196 0.5622 0.4995 0.073 Uiso 1 1 calc R . .
C16 C 0.2444(3) 0.4853(5) 0.3848(4) 0.0471(16) Uani 1 1 d . . .
C1 C 0.3589(3) 0.6224(4) 0.2048(4) 0.0412(14) Uani 1 1 d . . .
H1A H 0.3500 0.7020 0.1902 0.049 Uiso 1 1 calc R . .
H1B H 0.3330 0.5769 0.1602 0.049 Uiso 1 1 calc R . .
O2 O 0.41636(18) 0.4165(2) 0.1411(2) 0.0344(9) Uani 1 1 d . . .
H2 H 0.4368 0.3538 0.1466 0.052 Uiso 0.50 1 calc PR B 1
H2' H 0.3800 0.4214 0.1763 0.052 Uiso 0.50 1 d PR B 2
C21 C 0.4675(3) 0.5007(4) 0.1600(3) 0.0316(14) Uani 1 1 d . . .
C22 C 0.5410(3) 0.4860(4) 0.1408(4) 0.0359(13) Uani 1 1 d . . .
C23 C 0.5904(3) 0.5687(5) 0.1648(4) 0.0457(15) Uani 1 1 d . . .
H23A H 0.6417 0.5592 0.1528 0.055 Uiso 1 1 calc R . .
C24 C 0.5670(4) 0.6639(5) 0.2057(4) 0.0523(18) Uani 1 1 d . . .
H24A H 0.6019 0.7185 0.2243 0.063 Uiso 1 1 calc R . .
C25 C 0.4926(4) 0.6804(5) 0.2198(4) 0.0486(17) Uani 1 1 d . . .
H25A H 0.4764 0.7480 0.2462 0.058 Uiso 1 1 calc R . .
C26 C 0.4408(3) 0.6006(5) 0.1963(4) 0.0361(16) Uani 1 1 d . . .
C2 C 0.5674(3) 0.3847(4) 0.0884(3) 0.0309(12) Uani 1 1 d . . .
H2A H 0.5258 0.3588 0.0513 0.037 Uiso 1 1 calc R . .
H2B H 0.6076 0.4095 0.0487 0.037 Uiso 1 1 calc R . .
O3 O 0.47404(17) 0.2040(3) 0.1439(2) 0.0299(8) Uani 1 1 d . . .
H3 H 0.4500 0.1660 0.1804 0.045 Uiso 0.50 1 calc PR C 1
H3' H 0.4608 0.2721 0.1471 0.045 Uiso 0.50 1 d PR C 2
C31 C 0.5488(3) 0.1969(4) 0.1626(3) 0.0287(12) Uani 1 1 d . . .
C32 C 0.5777(3) 0.0970(4) 0.1963(3) 0.0263(12) Uani 1 1 d . . .
C33 C 0.6517(3) 0.0942(4) 0.2173(3) 0.0366(14) Uani 1 1 d . . .
H33A H 0.6715 0.0280 0.2426 0.044 Uiso 1 1 calc R . .
C34 C 0.6977(3) 0.1825(5) 0.2035(4) 0.0401(14) Uani 1 1 d . . .
H34A H 0.7484 0.1782 0.2196 0.048 Uiso 1 1 calc R . .
C35 C 0.6698(4) 0.2786(5) 0.1655(4) 0.0433(16) Uani 1 1 d . . .
H35A H 0.7018 0.3406 0.1560 0.052 Uiso 1 1 calc R . .
C36 C 0.5954(3) 0.2862(4) 0.1410(3) 0.0294(12) Uani 1 1 d . . .
C3 C 0.5298(3) -0.0055(4) 0.2036(3) 0.0333(13) Uani 1 1 d . . .
H3A H 0.4901 -0.0004 0.1591 0.040 Uiso 1 1 calc R . .
H3B H 0.5605 -0.0717 0.1891 0.040 Uiso 1 1 calc R . .
O4 O 0.38400(18) 0.0690(3) 0.2468(2) 0.0358(9) Uani 1 1 d . . .
H4 H 0.3516 0.1083 0.2715 0.054 Uiso 0.50 1 calc PR D 1
H4' H 0.4140 0.1115 0.2197 0.054 Uiso 0.50 1 d PR D 2
C41 C 0.4218(3) 0.0073(4) 0.3088(3) 0.0323(13) Uani 1 1 d . . .
C42 C 0.3859(3) -0.0258(5) 0.3854(4) 0.0450(16) Uani 1 1 d . . .
C43 C 0.4265(4) -0.0832(5) 0.4481(4) 0.0504(17) Uani 1 1 d . . .
H43A H 0.4029 -0.1051 0.5010 0.061 Uiso 1 1 calc R . .
C44 C 0.4997(4) -0.1093(5) 0.4361(4) 0.0482(16) Uani 1 1 d . . .
H44A H 0.5274 -0.1451 0.4809 0.058 Uiso 1 1 calc R . .
C45 C 0.5323(3) -0.0821(4) 0.3571(4) 0.0418(15) Uani 1 1 d . . .
H45A H 0.5824 -0.1031 0.3472 0.050 Uiso 1 1 calc R . .
C46 C 0.4943(3) -0.0250(4) 0.2913(3) 0.0315(14) Uani 1 1 d . . .
C4 C 0.3036(3) -0.0062(5) 0.3972(4) 0.0478(16) Uani 1 1 d . . .
H4A H 0.2827 -0.0708 0.4293 0.057 Uiso 1 1 calc R . .
H4B H 0.2802 -0.0049 0.3386 0.057 Uiso 1 1 calc R . .
O5 O 0.26478(19) 0.1980(3) 0.3108(2) 0.0435(10) Uani 1 1 d . . .
H5 H 0.2712 0.2643 0.2943 0.065 Uiso 0.50 1 calc PR E 1
H5' H 0.3014 0.1585 0.2944 0.065 Uiso 0.50 1 d PR E 2
C51 C 0.2588(3) 0.1951(5) 0.4010(4) 0.0421(15) Uani 1 1 d . . .
C52 C 0.2297(3) 0.2861(6) 0.4455(4) 0.0509(17) Uani 1 1 d . . .
C53 C 0.2291(3) 0.2832(5) 0.5370(4) 0.0521(16) Uani 1 1 d . . .
H53A H 0.2094 0.3447 0.5687 0.062 Uiso 1 1 calc R . .
C54 C 0.2569(4) 0.1914(6) 0.5823(5) 0.061(2) Uani 1 1 d . . .
H54A H 0.2595 0.1925 0.6444 0.073 Uiso 1 1 calc R . .
C55 C 0.2804(3) 0.1006(5) 0.5375(5) 0.0480(16) Uani 1 1 d . . .
H55A H 0.2965 0.0363 0.5687 0.058 Uiso 1 1 calc R . .
C56 C 0.2813(3) 0.0997(5) 0.4451(4) 0.0472(17) Uani 1 1 d . . .
C5 C 0.1954(3) 0.3857(6) 0.3988(4) 0.0564(18) Uani 1 1 d . . .
H5A H 0.1774 0.3601 0.3410 0.068 Uiso 1 1 calc R . .
H5B H 0.1516 0.4102 0.4327 0.068 Uiso 1 1 calc R . .
C61 C 0.4619(4) 0.3848(5) 0.3921(4) 0.0494(16) Uani 1 1 d . . .
H61A H 0.4297 0.4397 0.3679 0.059 Uiso 1 1 calc R . .
C62 C 0.5346(4) 0.3756(6) 0.3635(5) 0.056(2) Uani 1 1 d . . .
H62A H 0.5522 0.4234 0.3184 0.067 Uiso 1 1 calc R . .
C63 C 0.5819(3) 0.2966(5) 0.4004(4) 0.0450(15) Uani 1 1 d . . .
H63A H 0.6317 0.2903 0.3810 0.054 Uiso 1 1 calc R . .
C64 C 0.5556(3) 0.2276(4) 0.4656(3) 0.0317(12) Uani 1 1 d . . .
C65 C 0.4836(3) 0.2333(5) 0.4932(3) 0.0479(17) Uani 1 1 d . . .
H65A H 0.4658 0.1834 0.5368 0.058 Uiso 1 1 calc R . .
C66 C 0.4370(3) 0.3124(5) 0.4568(4) 0.0544(17) Uani 1 1 d . . .
H66A H 0.3871 0.3174 0.4763 0.065 Uiso 1 1 calc R . .
I1 I 0.629188(16) 0.11465(2) 0.52350(4) 0.04710(11) Uani 1 1 d . . .

loop_
_atom_site_aniso_label
_atom_site_aniso_U_11
_atom_site_aniso_U_22
_atom_site_aniso_U_33
_atom_site_aniso_U_23
_atom_site_aniso_U_13
_atom_site_aniso_U_12
O1 0.041(2) 0.054(3) 0.035(2) -0.0121(19) -0.0020(18) 0.0059(17)
C11 0.035(3) 0.057(4) 0.032(3) -0.020(3) -0.012(3) 0.019(3)
C12 0.039(3) 0.039(4) 0.041(4) -0.013(3) -0.013(3) 0.019(3)
C13 0.070(5) 0.043(4) 0.055(5) -0.006(4) -0.020(4) 0.032(4)
C14 0.090(6) 0.055(5) 0.032(4) -0.016(4) -0.020(4) 0.033(4)
C15 0.072(5) 0.079(5) 0.030(4) -0.012(4) -0.004(3) 0.038(4)
C16 0.043(4) 0.062(4) 0.036(4) -0.011(3) -0.005(3) 0.023(3)
C1 0.050(4) 0.034(3) 0.040(3) -0.011(3) -0.016(3) 0.016(3)
O2 0.028(2) 0.033(2) 0.043(2) -0.0080(17) -0.0067(17) 0.0007(15)
C21 0.040(3) 0.024(3) 0.031(3) -0.002(2) -0.010(3) -0.004(2)
C22 0.039(3) 0.026(3) 0.043(3) 0.010(3) -0.004(3) 0.001(2)
C23 0.040(3) 0.029(3) 0.068(4) 0.013(3) -0.015(3) 0.003(3)
C24 0.049(4) 0.027(3) 0.080(5) 0.013(4) -0.026(4) -0.007(3)
C25 0.065(5) 0.023(3) 0.057(4) -0.001(3) -0.025(4) 0.006(3)
C26 0.041(4) 0.027(3) 0.041(4) -0.005(3) -0.014(3) 0.010(3)
C2 0.031(3) 0.033(3) 0.029(3) 0.002(3) 0.006(2) -0.004(3)
O3 0.026(2) 0.031(2) 0.032(2) -0.0004(18) 0.0018(16) -0.0033(15)
C31 0.038(3) 0.027(3) 0.021(3) -0.003(2) 0.002(3) 0.003(2)
C32 0.032(3) 0.028(3) 0.019(3) -0.002(2) -0.003(2) -0.002(2)
C33 0.042(4) 0.031(3) 0.036(3) 0.004(3) -0.001(3) 0.011(2)
C34 0.027(3) 0.043(4) 0.051(4) 0.008(3) -0.007(3) 0.005(3)
C35 0.035(4) 0.043(4) 0.052(4) 0.007(3) 0.001(3) -0.010(3)
C36 0.031(3) 0.027(3) 0.031(3) 0.000(2) 0.005(3) -0.003(2)
C3 0.045(4) 0.022(3) 0.032(3) -0.006(3) -0.005(3) 0.002(3)
O4 0.041(2) 0.040(2) 0.0259(18) 0.0021(16) -0.0025(18) -0.0013(17)
C41 0.043(4) 0.030(3) 0.023(3) -0.006(3) -0.002(3) -0.014(3)
C42 0.063(5) 0.038(4) 0.033(3) -0.004(3) -0.004(4) -0.021(3)
C43 0.071(5) 0.049(4) 0.031(4) 0.010(3) -0.011(3) -0.023(3)
C44 0.075(5) 0.042(4) 0.029(4) 0.004(3) -0.021(3) -0.014(4)
C45 0.048(4) 0.036(4) 0.042(4) -0.001(3) -0.012(3) -0.011(3)
C46 0.038(3) 0.019(4) 0.038(4) -0.002(3) -0.006(3) -0.012(3)
C4 0.060(4) 0.047(4) 0.037(4) 0.008(3) 0.003(3) -0.025(3)
O5 0.050(2) 0.056(2) 0.024(2) -0.0042(17) 0.005(2) 0.0019(19)
C51 0.035(3) 0.059(5) 0.032(4) -0.002(4) 0.006(3) -0.012(3)
C52 0.038(4) 0.076(5) 0.039(4) -0.005(4) 0.001(3) -0.010(3)
C53 0.040(3) 0.083(4) 0.034(5) -0.020(5) 0.009(4) 0.004(3)
C54 0.050(4) 0.096(6) 0.037(4) -0.016(5) 0.007(4) -0.021(4)
C55 0.050(3) 0.056(4) 0.037(5) 0.013(4) -0.003(4) -0.019(3)
C56 0.048(4) 0.067(5) 0.026(4) -0.007(3) 0.012(3) -0.026(3)
C5 0.033(3) 0.098(5) 0.039(4) -0.018(4) -0.002(3) 0.014(4)
C61 0.062(5) 0.052(4) 0.034(4) 0.006(3) -0.016(3) 0.008(4)
C62 0.037(5) 0.073(6) 0.057(5) 0.021(4) -0.005(4) -0.015(4)
C63 0.031(3) 0.058(4) 0.046(4) -0.005(3) -0.003(3) -0.001(3)
C64 0.028(3) 0.032(3) 0.035(3) 0.000(3) 0.001(3) -0.001(2)
C65 0.032(3) 0.061(4) 0.051(4) 0.014(3) 0.011(3) -0.004(3)
C66 0.033(4) 0.078(5) 0.052(4) -0.008(4) -0.005(3) 0.014(3)
I1 0.03559(17) 0.04100(17) 0.0647(2) 0.0055(3) -0.0009(3) 0.00046(16)

loop_
_atom_type_symbol
_atom_type_description
_atom_type_scat_dispersion_real
_atom_type_scat_dispersion_imag
_atom_type_scat_source
C C 0.0033 0.0016 'International Tables Vol C Tables 4.2.6.8 and 6.1.1.4'
H H 0.0000 0.0000 'International Tables Vol C Tables 4.2.6.8 and 6.1.1.4'
O O 0.0106 0.0060 'International Tables Vol C Tables 4.2.6.8 and 6.1.1.4'
I I -0.4742 1.8119 'International Tables Vol C Tables 4.2.6.8 and 6.1.1.4'

loop_
_geom_angle_atom_site_label_1
_geom_angle_atom_site_label_2
_geom_angle_atom_site_label_3
_geom_angle
C16 C11 C12 122.4(5)
C16 C11 O1 118.8(5)
C12 C11 O1 118.8(5)
C11 C12 C13 117.1(6)
C11 C12 C1 122.5(5)
C13 C12 C1 120.3(6)
C14 C13 C12 121.3(7)
C13 C14 C15 120.0(7)
C14 C15 C16 121.8(7)
C15 C16 C11 117.1(6)
C15 C16 C5 120.2(6)
C11 C16 C5 122.7(6)
C12 C1 C26 117.4(4)
C22 C21 O2 120.2(4)
C22 C21 C26 121.8(5)
O2 C21 C26 118.0(5)
C21 C22 C23 118.4(5)
C21 C22 C2 121.1(4)
C23 C22 C2 120.4(5)
C24 C23 C22 121.2(6)
C23 C24 C25 119.6(6)
C24 C25 C26 121.4(6)
C25 C26 C21 117.2(6)
C25 C26 C1 121.4(5)
C21 C26 C1 121.3(5)
C36 C2 C22 116.2(4)
O3 C31 C36 119.5(4)
O3 C31 C32 119.5(4)
C36 C31 C32 120.9(5)
C33 C32 C31 118.0(4)
C33 C32 C3 121.4(5)
C31 C32 C3 120.6(4)
C34 C33 C32 122.5(5)
C33 C34 C35 119.3(5)
C34 C35 C36 121.1(5)
C35 C36 C31 117.7(5)
C35 C36 C2 121.0(4)
C31 C36 C2 121.2(5)
C46 C3 C32 116.0(4)
O4 C41 C46 118.7(5)
O4 C41 C42 119.9(5)
C46 C41 C42 121.3(5)
C43 C42 C41 118.3(6)
C43 C42 C4 120.8(5)
C41 C42 C4 120.7(5)
C44 C43 C42 121.9(6)
C43 C44 C45 118.4(6)
C44 C45 C46 122.4(6)
C41 C46 C45 117.3(5)
C41 C46 C3 122.0(5)
C45 C46 C3 120.6(5)
C42 C4 C56 116.5(4)
O5 C51 C52 120.0(6)
O5 C51 C56 118.8(5)
C52 C51 C56 121.2(5)
C51 C52 C53 118.3(6)
C51 C52 C5 122.6(6)
C53 C52 C5 119.1(6)
C54 C53 C52 121.0(6)
C55 C54 C53 119.6(6)
C54 C55 C56 121.2(6)
C51 C56 C55 118.4(6)
C51 C56 C4 122.0(5)
C55 C56 C4 119.5(6)
C16 C5 C52 116.7(5)
C62 C61 C66 118.7(6)
C61 C62 C63 120.4(6)
C64 C63 C62 119.2(6)
C65 C64 C63 121.4(5)
C65 C64 I1 120.3(4)
C63 C64 I1 118.3(4)
C64 C65 C66 119.2(5)
C65 C66 C61 121.1(6)

loop_
_geom_bond_atom_site_label_1
_geom_bond_atom_site_label_2
_geom_bond_distance
O1 C11 1.395(6)
C11 C16 1.391(8)
C11 C12 1.392(7)
C12 C13 1.405(8)
C12 C1 1.493(8)
C13 C14 1.357(9)
C14 C15 1.370(9)
C15 C16 1.391(8)
C16 C5 1.499(8)
C1 C26 1.505(8)
O2 C21 1.396(5)
C21 C22 1.370(7)
C21 C26 1.402(7)
C22 C23 1.381(7)
C22 C2 1.527(7)
C23 C24 1.366(8)
C24 C25 1.373(8)
C25 C26 1.383(8)
C2 C36 1.514(6)
O3 C31 1.381(6)
C31 C36 1.399(6)
C31 C32 1.402(6)
C32 C33 1.374(7)
C32 C3 1.504(6)
C33 C34 1.359(7)
C34 C35 1.382(7)
C35 C36 1.396(8)
C3 C46 1.503(7)
O4 C41 1.381(6)
C41 C46 1.391(7)
C41 C42 1.396(7)
C42 C43 1.389(7)
C42 C4 1.514(7)
C43 C44 1.369(8)
C44 C45 1.381(8)
C45 C46 1.396(7)
C4 C56 1.517(8)
O5 C51 1.384(6)
C51 C52 1.386(8)
C51 C56 1.386(8)
C52 C53 1.400(9)
C52 C5 1.519(9)
C53 C54 1.392(8)
C54 C55 1.351(8)
C55 C56 1.413(9)
C61 C62 1.387(9)
C61 C66 1.389(8)
C62 C63 1.393(9)
C63 C64 1.377(7)
C64 C65 1.367(6)
C64 I1 2.091(5)
C65 C66 1.383(8)

loop_
_geom_hbond_atom_site_label_D
_geom_hbond_atom_site_label_H
_geom_hbond_atom_site_label_A
_geom_hbond_distance_DH
_geom_hbond_distance_HA
_geom_hbond_distance_DA
_geom_hbond_angle_DHA
O1 H1 O2 0.84 2.00 2.832(5) 173.0
O2 H2 O3 0.84 1.91 2.746(4) 171.0
O3 H3 O4 0.84 1.95 2.778(4) 169.6
O4 H4 O5 0.84 1.99 2.822(5) 169.9
O5 H5 O1 0.84 1.96 2.800(5) 175.8
O1 H1' O5 0.85 1.96 2.800(5) 168.7
O2 H2' O1 0.85 1.99 2.832(5) 171.1
O3 H3' O2 0.85 1.91 2.746(4) 169.5
O4 H4' O3 0.85 1.93 2.778(5) 172.0
O5 H5' O4 0.85 1.97 2.822(5) 175.5

loop_
_geom_torsion_atom_site_label_1
_geom_torsion_atom_site_label_2
_geom_torsion_atom_site_label_3
_geom_torsion_atom_site_label_4
_geom_torsion
C16 C11 C12 C13 5.3(8)
O1 C11 C12 C13 -176.5(5)
C16 C11 C12 C1 -170.8(5)
O1 C11 C12 C1 7.5(7)
C11 C12 C13 C14 -0.8(8)
C1 C12 C13 C14 175.3(5)
C12 C13 C14 C15 -3.7(9)
C13 C14 C15 C16 4.1(9)
C14 C15 C16 C11 0.2(9)
C14 C15 C16 C5 -176.6(6)
C12 C11 C16 C15 -5.0(8)
O1 C11 C16 C15 176.8(5)
C12 C11 C16 C5 171.7(5)
O1 C11 C16 C5 -6.5(8)
C11 C12 C1 C26 -98.1(6)
C13 C12 C1 C26 85.9(6)
O2 C21 C22 C23 -176.5(5)
C26 C21 C22 C23 5.4(8)
O2 C21 C22 C2 7.8(7)
C26 C21 C22 C2 -170.3(5)
C21 C22 C23 C24 -0.9(8)
C2 C22 C23 C24 174.8(5)
C22 C23 C24 C25 -2.9(9)
C23 C24 C25 C26 2.4(10)
C24 C25 C26 C21 1.9(9)
C24 C25 C26 C1 -174.9(6)
C22 C21 C26 C25 -5.9(8)
O2 C21 C26 C25 176.0(5)
C22 C21 C26 C1 170.9(5)
O2 C21 C26 C1 -7.3(8)
C12 C1 C26 C25 -85.8(7)
C12 C1 C26 C21 97.6(7)
C21 C22 C2 C36 -96.1(6)
C23 C22 C2 C36 88.3(6)
O3 C31 C32 C33 -177.5(4)
C36 C31 C32 C33 7.7(7)
O3 C31 C32 C3 6.2(7)
C36 C31 C32 C3 -168.6(4)
C31 C32 C33 C34 -2.6(8)
C3 C32 C33 C34 173.6(5)
C32 C33 C34 C35 -1.0(8)
C33 C34 C35 C36 -0.3(9)
C34 C35 C36 C31 5.2(8)
C34 C35 C36 C2 -171.5(5)
O3 C31 C36 C35 176.3(4)
C32 C31 C36 C35 -8.9(7)
O3 C31 C36 C2 -7.0(7)
C32 C31 C36 C2 167.7(4)
C22 C2 C36 C35 -88.7(6)
C22 C2 C36 C31 94.8(5)
C33 C32 C3 C46 88.1(6)
C31 C32 C3 C46 -95.8(6)
O4 C41 C42 C43 -177.0(4)
C46 C41 C42 C43 6.0(8)
O4 C41 C42 C4 6.9(7)
C46 C41 C42 C4 -170.1(5)
C41 C42 C43 C44 -1.0(8)
C4 C42 C43 C44 175.1(5)
C42 C43 C44 C45 -3.3(8)
C43 C44 C45 C46 3.0(8)
O4 C41 C46 C45 176.7(4)
C42 C41 C46 C45 -6.3(7)
O4 C41 C46 C3 -6.7(7)
C42 C41 C46 C3 170.4(4)
C44 C45 C46 C41 1.8(8)
C44 C45 C46 C3 -174.9(5)
C32 C3 C46 C41 97.3(5)
C32 C3 C46 C45 -86.2(6)
C43 C42 C4 C56 89.3(6)
C41 C42 C4 C56 -94.7(6)
O5 C51 C52 C53 -175.8(5)
C56 C51 C52 C53 5.1(8)
O5 C51 C52 C5 7.2(8)
C56 C51 C52 C5 -172.0(5)
C51 C52 C53 C54 0.0(9)
C5 C52 C53 C54 177.1(5)
C52 C53 C54 C55 -4.4(9)
C53 C54 C55 C56 3.9(8)
O5 C51 C56 C55 175.2(5)
C52 C51 C56 C55 -5.6(8)
O5 C51 C56 C4 -7.5(8)
C52 C51 C56 C4 171.7(5)
C54 C55 C56 C51 1.1(8)
C54 C55 C56 C4 -176.3(5)
C42 C4 C56 C51 99.2(7)
C42 C4 C56 C55 -83.5(7)
C15 C16 C5 C52 -90.8(7)
C11 C16 C5 C52 92.5(7)
C51 C52 C5 C16 -96.7(7)
C53 C52 C5 C16 86.3(7)
C66 C61 C62 C63 -1.4(10)
C61 C62 C63 C64 0.2(9)
C62 C63 C64 C65 1.6(8)
C62 C63 C64 I1 -177.4(5)
C63 C64 C65 C66 -2.1(8)
I1 C64 C65 C66 176.9(4)
C64 C65 C66 C61 0.9(9)
C62 C61 C66 C65 0.8(9)
